data_1567990
loop_
_publ_author_name
'Thursch, Lavenia J.'
'Lima, Thamires A.'
'O'Neill, Nichole'
'Ferreira, Fabio F.'
'Schweitzer-Stenner, Reinhard'
'Alvarez, Nicolas J.'

_publ_section_title
;
 Influence of central sidechain on self-assembly of glycine-x-glycine
 peptides.
;
_journal_issue 3
_journal_name_full 'Soft matter'
_journal_page_first 394
_journal_page_last 409
_journal_paper_doi 10.1039/d2sm01082h
_journal_volume 19
_journal_year 2023
_chemical_compound_source 'Drexel University'
_chemical_formula_moiety 'C8 H13 N3 O6'
_chemical_formula_sum 'C8 H13 N3 O6'
_chemical_formula_weight 247.205
_chemical_name_common GDG
_chemical_name_mineral ??
_chemical_name_systematic Gly-asp-Gly
_space_group_crystal_system orthorhombic
_space_group_IT_number 19
_space_group_name_Hall 'P 2ac 2ab'
_space_group_name_H-M_alt 'P 21 21 21'
_atom_sites_solution_hydrogens geom
_audit_creation_method 'TOPAS-Academic 6 + PLATON'
_audit_update_record
;
2021-12-17 deposited with the CCDC.	2022-11-18 downloaded from the CCDC.
;
_cell_angle_alpha 90
_cell_angle_beta 90
_cell_angle_gamma 90
_cell_formula_units_Z 4
_cell_length_a 17.1256(2)
_cell_length_b 12.9078(2)
_cell_length_c 4.75585(7)
_cell_measurement_pressure 100
_cell_measurement_temperature 298(2)
_cell_volume 1051.30(3)
_computing_cell_refinement 'TOPAS-Academic v.6'
_computing_data_collection WinXPOW
_computing_data_reduction 'TOPAS-Academic v.6'
_computing_molecular_graphics 'Mercury 4.2.0'
_computing_publication_material 'Mercury 4.2.0'
_computing_structure_refinement 'TOPAS-Academic 6'
_computing_structure_solution 'ab initio algorithm (DASH)'
_diffrn_ambient_pressure 100
_diffrn_ambient_temperature 298
_diffrn_measurement_device_type 'Stoe STADI-P diffractometer'
_diffrn_radiation_monochromator none
_diffrn_radiation_probe x-ray
_diffrn_radiation_type 'Cu K\a~1~'
_diffrn_radiation_wavelength 1.54056
_diffrn_source 'sealed X-ray tube'
_diffrn_source_type 'Stoe STADI-P'
_exptl_absorpt_coefficient_mu 1.16955
_exptl_absorpt_process_details
;
;
_exptl_crystal_colour white
_exptl_crystal_density_diffrn 1.56186
_exptl_crystal_description powder
_exptl_crystal_F_000 520
_exptl_crystal_recrystallization_method acetone
_pd_calc_method 'Rietveld Refinement'
_pd_char_colour white
_pd_meas_number_of_points 5460
_pd_meas_scan_method step
_pd_proc_2theta_range_inc 0.015
_pd_proc_2theta_range_max 87.885
_pd_proc_2theta_range_min 6.000
_pd_proc_info_excluded_regions none
_pd_proc_ls_background_function '20-term Chebyschev polynomial'
_pd_proc_ls_pref_orient_corr none
_pd_proc_ls_profile_function 'Fundamental parameters approach'
_pd_proc_ls_prof_R_factor 0.01626
_pd_proc_ls_prof_wR_expected 0.01633
_pd_proc_ls_prof_wR_factor 0.02193
_pd_proc_number_of_points 5460
_pd_spec_mounting 'acetate foil'
_pd_spec_mount_mode transmission
_refine_ls_extinction_method none
_refine_ls_goodness_of_fit_all 1.343
_refine_ls_hydrogen_treatment refall
_refine_ls_matrix_type full
_refine_ls_number_constraints 0
_refine_ls_number_parameters 83
_refine_ls_number_restraints 43
_refine_ls_R_I_factor 0.01072
_refine_ls_shift/su_max 0.0001
_refine_ls_shift/su_mean 0.0001
_refine_ls_weighting_scheme sigma
_reflns_d_resolution_high 10.30783
_reflns_d_resolution_low 1.10538
_reflns_limit_h_max 15
_reflns_limit_h_min 0
_reflns_limit_k_max 11
_reflns_limit_k_min 0
_reflns_limit_l_max 4
_reflns_limit_l_min 0
_reflns_number_total 524
_cod_data_source_file d2sm01082h2.cif
_cod_data_source_block GDG
_cod_depositor_comments 'Adding full bibliography for 1567989--1567992.cif.'
_cod_database_code 1567990

loop_
_symmetry_equiv_pos_as_xyz
'x, y, z '
'-x+1/2, -y, z+1/2 '
'-x, y+1/2, -z+1/2 '
'x+1/2, -y+1/2, -z '

loop_
_atom_site_label
_atom_site_type_symbol
_atom_site_symmetry_multiplicity
_atom_site_fract_x
_atom_site_fract_y
_atom_site_fract_z
_atom_site_occupancy
_atom_site_B_iso_or_equiv
_atom_site_U_iso_or_equiv
C1 C 4 0.3676(5) 0.2532(5) 0.0594(18) 1 1.90(7) 0.02400
C2 C 4 0.2995(4) 0.3070(6) -0.083(2) 1 1.90(7) 0.02400
C3 C 4 0.4376(4) 0.3295(5) 0.0831(15) 1 1.90(7) 0.02400
N4 N 4 0.3910(4) 0.1624(4) -0.1012(11) 1 1.90(7) 0.02400
N5 N 4 0.2520(4) 0.3579(5) 0.0796(17) 1 1.90(7) 0.02400
O6 O 4 0.2959(3) 0.3148(4) -0.3411(10) 1 1.90(7) 0.02400
C7 C 4 0.5070(4) 0.2864(6) 0.2372(17) 1 1.90(7) 0.02400
C8 C 4 0.3560(5) 0.0735(6) -0.0739(17) 1 1.90(7) 0.02400
C9 C 4 0.1873(4) 0.4174(6) -0.0292(19) 1 1.90(7) 0.02400
O10 O 4 0.4919(3) 0.2150(3) 0.4221(9) 1 1.90(7) 0.02400
O11 O 4 0.5735(3) 0.3169(3) 0.1991(10) 1 1.90(7) 0.02400
C12 C 4 0.3874(4) -0.0116(5) -0.2632(15) 1 1.90(7) 0.02400
O13 O 4 0.3075(3) 0.0552(3) 0.1078(12) 1 1.90(7) 0.02400
C14 C 4 0.1136(5) 0.4054(6) 0.145(2) 1 1.90(7) 0.02400
N15 N 4 0.3469(3) -0.1092(3) -0.2068(11) 1 1.90(7) 0.02400
O16 O 4 0.1135(3) 0.3401(4) 0.3313(11) 1 1.90(7) 0.02400
O17 O 4 0.0582(3) 0.4620(3) 0.0961(9) 1 1.90(7) 0.02400
H1 H 4 0.3525(5) 0.2326(5) 0.2402(18) 1 2.27(9) 0.02880
H2 H 4 0.1760(4) 0.3960(6) -0.2143(19) 1 2.27(9) 0.02880
H3 H 4 0.2009(4) 0.4899(6) -0.0254(19) 1 2.27(9) 0.02880
H4 H 4 0.4291(4) 0.1701(4) -0.2291(11) 1 2.27(9) 0.02880
H5 H 4 0.5364(3) 0.1856(3) 0.5335(9) 1 2.27(9) 0.02880
H6 H 4 0.2601(4) 0.3566(5) 0.2616(17) 1 2.27(9) 0.02880
H7 H 4 0.2969(3) -0.1000(3) -0.2391(11) 1 2.27(9) 0.02880
H8 H 4 0.3643(3) -0.1579(3) -0.3134(11) 1 2.27(9) 0.02880
H9 H 4 0.4428(4) -0.0232(5) -0.2245(15) 1 2.27(9) 0.02880
H10 H 4 0.3813(4) 0.0063(5) -0.4552(15) 1 2.27(9) 0.02880
H11 H 4 0.4195(4) 0.3918(5) 0.1791(15) 1 2.27(9) 0.02880
H12 H 4 0.4539(4) 0.3501(5) -0.1048(15) 1 2.27(9) 0.02880
H13 H 4 0.3526(3) -0.1267(3) -0.0300(11) 1 2.27(9) 0.02880

loop_
_atom_type_symbol
_atom_type_description
_atom_type_scat_dispersion_real
_atom_type_scat_dispersion_imag
_atom_type_scat_source
C C 0.0181 0.0091 'International Tables Vol C Tables 4.2.6.8'
O O 0.0492 0.0322 'International Tables Vol C Tables 4.2.6.8'
N N 0.0311 0.0180 'International Tables Vol C Tables 4.2.6.8'

loop_
_geom_angle_atom_site_label_1
_geom_angle_atom_site_label_2
_geom_angle_atom_site_label_3
_geom_angle
_geom_angle_site_symmetry_1
_geom_angle_site_symmetry_2
_geom_angle_site_symmetry_3
_geom_angle_publ_flag
C2 C1 C3 109.6(6) 1_555 . 1_555 n
C2 C1 N4 110.2(6) 1_555 . 1_555 n
C2 C1 H1 109.1(9) 1_555 . 1_555 n
C3 C1 N4 109.6(6) 1_555 . 1_555 n
C3 C1 H1 109.0(8) 1_555 . 1_555 n
N4 C1 H1 109.2(8) 1_555 . 1_555 n
C1 C2 N5 116.5(7) 1_555 . 1_555 n
C1 C2 O6 121.3(7) 1_555 . 1_555 n
N5 C2 O6 121.3(7) 1_555 . 1_555 n
C1 C3 C7 114.2(6) 1_555 . 1_555 n
C1 C3 H11 108.1(7) 1_555 . 1_555 n
C1 C3 H12 109.1(7) 1_555 . 1_555 n
C7 C3 H11 109.2(7) 1_555 . 1_555 n
C7 C3 H12 108.8(7) 1_555 . 1_555 n
H11 C3 H12 107.2(9) 1_555 . 1_555 n
C1 N4 C8 122.1(6) 1_555 . 1_555 n
C1 N4 H4 117.8(7) 1_555 . 1_555 n
C8 N4 H4 120.0(7) 1_555 . 1_555 n
C2 N5 C9 122.4(7) 1_555 . 1_555 n
C2 N5 H6 118.6(9) 1_555 . 1_555 n
C9 N5 H6 119.0(9) 1_555 . 1_555 n
C3 C7 O10 115.8(6) 1_555 . 1_555 n
C3 C7 O11 123.2(7) 1_555 . 1_555 n
O10 C7 O11 121.0(7) 1_555 . 1_555 n
N4 C8 C12 114.6(7) 1_555 . 1_555 n
N4 C8 O13 123.7(7) 1_555 . 1_555 n
C12 C8 O13 121.3(7) 1_555 . 1_555 n
N5 C9 C14 112.8(7) 1_555 . 1_555 n
N5 C9 H2 109.7(9) 1_555 . 1_555 n
N5 C9 H3 108.9(8) 1_555 . 1_555 n
C14 C9 H2 108.0(9) 1_555 . 1_555 n
C14 C9 H3 106.8(8) 1_555 . 1_555 n
H2 C9 H3 111(1) 1_555 . 1_555 n
C7 O10 H5 118.3(6) 1_555 . 1_555 n
C8 C12 N15 110.3(6) 1_555 . 1_555 n
C8 C12 H9 110.0(7) 1_555 . 1_555 n
C8 C12 H10 110.8(8) 1_555 . 1_555 n
N15 C12 H9 107.1(7) 1_555 . 1_555 n
N15 C12 H10 109.5(7) 1_555 . 1_555 n
H9 C12 H10 109.0(9) 1_555 . 1_555 n
C9 C14 O16 117.8(7) 1_555 . 1_555 n
C9 C14 O17 118.8(7) 1_555 . 1_555 n
O16 C14 O17 123.4(8) 1_555 . 1_555 n
C12 N15 H7 108.3(6) 1_555 . 1_555 n
C12 N15 H8 110.9(6) 1_555 . 1_555 n
C12 N15 H13 110.2(6) 1_555 . 1_555 n
H7 N15 H8 109.5(7) 1_555 . 1_555 n
H7 N15 H13 108.1(7) 1_555 . 1_555 n
H8 N15 H13 109.8(7) 1_555 . 1_555 n

loop_
_geom_bond_atom_site_label_1
_geom_bond_atom_site_label_2
_geom_bond_distance
_geom_bond_site_symmetry_1
_geom_bond_site_symmetry_2
_geom_bond_publ_flag
C1 C2 1.52(1) . 1_555 n
C1 C3 1.56(1) . 1_555 n
C1 N4 1.455(9) . 1_555 n
C1 H1 0.94(1) . 1_555 n
C2 N5 1.30(1) . 1_555 n
C2 O6 1.23(1) . 1_555 n
C3 C7 1.50(1) . 1_555 n
C3 H11 0.975(9) . 1_555 n
C3 H12 0.97(1) . 1_555 n
N4 C8 1.30(1) . 1_555 n
N4 H4 0.898(9) . 1_555 n
N5 C9 1.44(1) . 1_555 n
N5 H6 0.88(1) . 1_555 n
C7 O10 1.300(9) . 1_555 n
C7 O11 1.219(9) . 1_555 n
C8 C12 1.52(1) . 1_555 n
C8 O13 1.22(1) . 1_555 n
C9 C14 1.52(1) . 1_555 n
C9 H2 0.94(1) . 1_555 n
C9 H3 0.96(1) . 1_555 n
O10 H5 1.003(7) . 1_555 n
C12 N15 1.463(8) . 1_555 n
C12 H9 0.98(1) . 1_555 n
C12 H10 0.95(1) . 1_555 n
C14 O16 1.22(1) . 1_555 n
C14 O17 1.22(1) . 1_555 n
N15 H7 0.878(7) . 1_555 n
N15 H8 0.861(6) . 1_555 n
N15 H13 0.876(7) . 1_555 n
